data_2230142
loop_
_publ_author_name
'Yang, Xi'
'Xia, Min'

_publ_section_title
;
 Difluoro[2-(quinolin-2-yl)phenolato]borane
;
_journal_coeditor_code SI2346
_journal_issue 5
_journal_name_full 'Acta Crystallographica Section E'
_journal_page_first o1049
_journal_paper_doi 10.1107/S1600536811011895
_journal_volume 67
_journal_year 2011
_chemical_formula_iupac 'C15 H10 B F2 N O'
_chemical_formula_moiety 'C15 H10 B F2 N O'
_chemical_formula_sum 'C15 H10 B F2 N O'
_chemical_formula_weight 269.05
_chemical_name_common
;
2-Quinolin-2-yl-phenolic borodifluoridate
;
_chemical_name_systematic
;
Difluoro[2-(quinolin-2-yl)phenolato]borane
;
_space_group_IT_number 2
_symmetry_cell_setting triclinic
_symmetry_space_group_name_Hall '-P 1'
_symmetry_space_group_name_H-M 'P -1'
_atom_sites_solution_hydrogens geom
_atom_sites_solution_primary direct
_atom_sites_solution_secondary difmap
_audit_creation_method SHELXL-97
_cell_angle_alpha 97.71(3)
_cell_angle_beta 95.63(3)
_cell_angle_gamma 92.61(3)
_cell_formula_units_Z 2
_cell_length_a 7.4660(15)
_cell_length_b 8.6300(17)
_cell_length_c 9.3420(19)
_cell_measurement_reflns_used 3364
_cell_measurement_temperature 295(2)
_cell_measurement_theta_max 27.40
_cell_measurement_theta_min 3.02
_cell_volume 592.5(2)
_computing_cell_refinement 'RAPID-AUTO (Rigaku, 1998)'
_computing_data_collection 'RAPID-AUTO (Rigaku, 1998)'
_computing_data_reduction 'CrystalStructure (Rigaku/MSC, 2002)'
_computing_molecular_graphics 'ORTEP-3 (Farrugia, 1997)'
_computing_publication_material 'SHELXL97 (Sheldrick, 2008) and PLATON (Spek, 2009)'
_computing_structure_refinement 'SHELXL97 (Sheldrick, 2008)'
_computing_structure_solution 'SHELXS97 (Sheldrick, 2008)'
_diffrn_ambient_temperature 295(2)
_diffrn_detector_area_resol_mean 10.00
_diffrn_measured_fraction_theta_full 0.998
_diffrn_measured_fraction_theta_max 0.998
_diffrn_measurement_device_type 'Rigaku R-AXIS RAPID'
_diffrn_measurement_method \w
_diffrn_radiation_monochromator graphite
_diffrn_radiation_source 'fine-focus sealed tube'
_diffrn_radiation_type MoKa
_diffrn_radiation_wavelength 0.71073
_diffrn_reflns_av_R_equivalents 0.0248
_diffrn_reflns_av_sigmaI/netI 0.0315
_diffrn_reflns_limit_h_max 9
_diffrn_reflns_limit_h_min -8
_diffrn_reflns_limit_k_max 10
_diffrn_reflns_limit_k_min -10
_diffrn_reflns_limit_l_max 11
_diffrn_reflns_limit_l_min -11
_diffrn_reflns_number 4885
_diffrn_reflns_theta_full 25.40
_diffrn_reflns_theta_max 25.40
_diffrn_reflns_theta_min 3.02
_exptl_absorpt_coefficient_mu 0.115
_exptl_absorpt_correction_T_max 0.9841
_exptl_absorpt_correction_T_min 0.9490
_exptl_absorpt_correction_type multi-scan
_exptl_absorpt_process_details
;
(ABSCOR; Higashi, 1995)
;
_exptl_crystal_colour yellow
_exptl_crystal_density_diffrn 1.508
_exptl_crystal_density_method 'not measured'
_exptl_crystal_description prism
_exptl_crystal_F_000 276
_exptl_crystal_size_max 0.46
_exptl_crystal_size_mid 0.22
_exptl_crystal_size_min 0.14
_refine_diff_density_max 0.292
_refine_diff_density_min -0.197
_refine_ls_extinction_coef 0.033(7)
_refine_ls_extinction_expression Fc^*^=kFc[1+0.001xFc^2^\l^3^/sin(2\q)]^-1/4^
_refine_ls_extinction_method SHELXL
_refine_ls_goodness_of_fit_ref 1.128
_refine_ls_hydrogen_treatment constr
_refine_ls_matrix_type full
_refine_ls_number_parameters 182
_refine_ls_number_reflns 2169
_refine_ls_number_restraints 0
_refine_ls_restrained_S_all 1.128
_refine_ls_R_factor_all 0.0756
_refine_ls_R_factor_gt 0.0401
_refine_ls_shift/su_max 0.000
_refine_ls_shift/su_mean 0.000
_refine_ls_structure_factor_coef Fsqd
_refine_ls_weighting_details 'calc w=1/[\s^2^(Fo^2^)+(0.0631P)^2^+0.0000P] where P=(Fo^2^+2Fc^2^)/3'
_refine_ls_weighting_scheme calc
_refine_ls_wR_factor_gt 0.1009
_refine_ls_wR_factor_ref 0.1265
_reflns_number_gt 1329
_reflns_number_total 2169
_reflns_threshold_expression >2sigma(I)
_cod_data_source_file si2346.cif
_cod_data_source_block I
_cod_database_code 2230142
_cod_database_fobs_code 2230142

loop_
_symmetry_equiv_pos_as_xyz
'x, y, z'
'-x, -y, -z'

loop_
_atom_site_type_symbol
_atom_site_label
_atom_site_fract_x
_atom_site_fract_y
_atom_site_fract_z
_atom_site_U_iso_or_equiv
_atom_site_adp_type
_atom_site_calc_flag
_atom_site_refinement_flags
_atom_site_occupancy
_atom_site_disorder_assembly
_atom_site_disorder_group
F F1 0.38077(17) 0.27217(11) 0.25453(14) 0.0696(4) Uani d . 1 . .
F F2 0.07658(16) 0.22181(12) 0.23344(13) 0.0700(4) Uani d . 1 . .
O O1 0.2311(2) 0.34773(14) 0.44802(16) 0.0710(5) Uani d . 1 . .
N N1 0.26036(19) 0.06102(14) 0.37319(17) 0.0427(4) Uani d . 1 . .
C C1 0.3005(2) -0.06216(19) 0.2687(2) 0.0441(5) Uani d . 1 . .
C C2 0.3067(3) -0.0422(2) 0.1235(2) 0.0579(6) Uani d . 1 . .
H H2 0.2826 0.0541 0.0939 0.069 Uiso calc R 1 . .
C C3 0.3479(3) -0.1635(2) 0.0245(2) 0.0640(6) Uani d . 1 . .
H H3 0.3524 -0.1481 -0.0718 0.077 Uiso calc R 1 . .
C C4 0.3833(3) -0.3099(2) 0.0649(3) 0.0624(6) Uani d . 1 . .
H H4 0.4125 -0.3905 -0.0037 0.075 Uiso calc R 1 . .
C C5 0.3750(3) -0.3344(2) 0.2044(3) 0.0563(6) Uani d . 1 . .
H H5 0.3972 -0.4322 0.2313 0.068 Uiso calc R 1 . .
C C6 0.3324(2) -0.21077(19) 0.3095(2) 0.0465(5) Uani d . 1 . .
C C7 0.3186(3) -0.2317(2) 0.4545(2) 0.0554(5) Uani d . 1 . .
H H7 0.3407 -0.3284 0.4840 0.066 Uiso calc R 1 . .
C C8 0.2735(3) -0.1123(2) 0.5524(2) 0.0511(5) Uani d . 1 . .
H H8 0.2625 -0.1285 0.6476 0.061 Uiso calc R 1 . .
C C9 0.2435(2) 0.03633(18) 0.5099(2) 0.0425(4) Uani d . 1 . .
C C10 0.1944(2) 0.16571(19) 0.6148(2) 0.0441(5) Uani d . 1 . .
C C11 0.1542(3) 0.1444(2) 0.7542(2) 0.0556(5) Uani d . 1 . .
H H11 0.1573 0.0449 0.7817 0.067 Uiso calc R 1 . .
C C12 0.1102(3) 0.2672(3) 0.8516(2) 0.0629(6) Uani d . 1 . .
H H12 0.0857 0.2506 0.9442 0.075 Uiso calc R 1 . .
C C13 0.1024(3) 0.4155(2) 0.8112(2) 0.0602(6) Uani d . 1 . .
H H13 0.0710 0.4983 0.8766 0.072 Uiso calc R 1 . .
C C14 0.1407(3) 0.4412(2) 0.6757(2) 0.0591(6) Uani d . 1 . .
H H14 0.1355 0.5411 0.6493 0.071 Uiso calc R 1 . .
C C15 0.1874(3) 0.3172(2) 0.5773(2) 0.0498(5) Uani d . 1 . .
B B1 0.2359(3) 0.2321(2) 0.3236(3) 0.0502(6) Uani d . 1 . .

loop_
_atom_site_aniso_label
_atom_site_aniso_U_11
_atom_site_aniso_U_22
_atom_site_aniso_U_33
_atom_site_aniso_U_12
_atom_site_aniso_U_13
_atom_site_aniso_U_23
F1 0.0908(10) 0.0476(6) 0.0785(9) 0.0031(5) 0.0333(7) 0.0210(6)
F2 0.0803(9) 0.0602(7) 0.0707(9) 0.0220(6) -0.0066(7) 0.0181(6)
O1 0.1229(14) 0.0395(7) 0.0548(10) 0.0104(7) 0.0259(9) 0.0080(6)
N1 0.0465(9) 0.0372(8) 0.0449(10) 0.0025(6) 0.0032(7) 0.0089(7)
C1 0.0420(10) 0.0382(9) 0.0508(13) 0.0034(7) 0.0027(9) 0.0031(8)
C2 0.0719(14) 0.0489(10) 0.0536(14) 0.0113(9) 0.0089(11) 0.0057(9)
C3 0.0769(16) 0.0611(12) 0.0542(14) 0.0151(10) 0.0107(11) 0.0019(10)
C4 0.0588(13) 0.0511(11) 0.0718(17) 0.0090(9) 0.0043(11) -0.0112(11)
C5 0.0515(12) 0.0393(10) 0.0760(16) 0.0048(8) 0.0003(11) 0.0044(10)
C6 0.0384(10) 0.0430(10) 0.0567(13) -0.0010(7) -0.0011(9) 0.0072(8)
C7 0.0554(12) 0.0402(10) 0.0724(15) 0.0034(8) 0.0011(11) 0.0179(9)
C8 0.0569(12) 0.0468(10) 0.0516(12) 0.0029(8) 0.0018(9) 0.0175(9)
C9 0.0390(10) 0.0449(9) 0.0442(12) -0.0019(7) 0.0006(8) 0.0132(8)
C10 0.0379(10) 0.0442(9) 0.0481(12) -0.0002(7) 0.0004(8) 0.0030(8)
C11 0.0510(12) 0.0656(12) 0.0522(13) 0.0037(9) 0.0050(10) 0.0158(10)
C12 0.0570(13) 0.0839(15) 0.0485(13) 0.0044(10) 0.0110(10) 0.0080(11)
C13 0.0529(13) 0.0657(13) 0.0570(15) -0.0005(9) 0.0095(10) -0.0106(11)
C14 0.0676(14) 0.0479(10) 0.0603(15) 0.0033(9) 0.0124(11) -0.0023(10)
C15 0.0556(12) 0.0499(11) 0.0440(12) -0.0009(8) 0.0077(10) 0.0065(9)
B1 0.0666(15) 0.0391(11) 0.0489(14) 0.0099(9) 0.0138(12) 0.0133(9)

loop_
_atom_type_symbol
_atom_type_description
_atom_type_scat_dispersion_real
_atom_type_scat_dispersion_imag
_atom_type_scat_source
C C 0.0033 0.0016 'International Tables Vol C Tables 4.2.6.8 and 6.1.1.4'
H H 0.0000 0.0000 'International Tables Vol C Tables 4.2.6.8 and 6.1.1.4'
B B 0.0013 0.0007 'International Tables Vol C Tables 4.2.6.8 and 6.1.1.4'
F F 0.0171 0.0103 'International Tables Vol C Tables 4.2.6.8 and 6.1.1.4'
N N 0.0061 0.0033 'International Tables Vol C Tables 4.2.6.8 and 6.1.1.4'
O O 0.0106 0.0060 'International Tables Vol C Tables 4.2.6.8 and 6.1.1.4'

loop_
_geom_angle_atom_site_label_1
_geom_angle_atom_site_label_2
_geom_angle_atom_site_label_3
_geom_angle_site_symmetry_1
_geom_angle_site_symmetry_3
_geom_angle
_geom_angle_publ_flag
C15 O1 B1 . . 124.65(15) ?
C9 N1 C1 . . 120.50(15) ?
C9 N1 B1 . . 121.28(15) ?
C1 N1 B1 . . 118.22(15) ?
C2 C1 N1 . . 121.58(16) ?
C2 C1 C6 . . 118.53(16) ?
N1 C1 C6 . . 119.88(18) ?
C3 C2 C1 . . 120.35(18) ?
C3 C2 H2 . . 119.8 ?
C1 C2 H2 . . 119.8 ?
C2 C3 C4 . . 121.3(2) ?
C2 C3 H3 . . 119.3 ?
C4 C3 H3 . . 119.3 ?
C5 C4 C3 . . 119.90(18) ?
C5 C4 H4 . . 120.1 ?
C3 C4 H4 . . 120.1 ?
C4 C5 C6 . . 120.01(18) ?
C4 C5 H5 . . 120.0 ?
C6 C5 H5 . . 120.0 ?
C7 C6 C1 . . 118.21(17) ?
C7 C6 C5 . . 121.96(18) ?
C1 C6 C5 . . 119.83(19) ?
C8 C7 C6 . . 120.81(17) ?
C8 C7 H7 . . 119.6 ?
C6 C7 H7 . . 119.6 ?
C7 C8 C9 . . 120.25(19) ?
C7 C8 H8 . . 119.9 ?
C9 C8 H8 . . 119.9 ?
N1 C9 C8 . . 120.27(16) ?
N1 C9 C10 . . 119.15(16) ?
C8 C9 C10 . . 120.58(18) ?
C11 C10 C15 . . 117.48(17) ?
C11 C10 C9 . . 122.35(17) ?
C15 C10 C9 . . 120.17(18) ?
C12 C11 C10 . . 121.6(2) ?
C12 C11 H11 . . 119.2 ?
C10 C11 H11 . . 119.2 ?
C11 C12 C13 . . 119.7(2) ?
C11 C12 H12 . . 120.1 ?
C13 C12 H12 . . 120.1 ?
C14 C13 C12 . . 120.48(18) ?
C14 C13 H13 . . 119.8 ?
C12 C13 H13 . . 119.8 ?
C13 C14 C15 . . 119.88(19) ?
C13 C14 H14 . . 120.1 ?
C15 C14 H14 . . 120.1 ?
O1 C15 C14 . . 118.28(17) ?
O1 C15 C10 . . 120.85(16) ?
C14 C15 C10 . . 120.83(19) ?
F1 B1 F2 . . 111.96(18) ?
F1 B1 O1 . . 107.42(17) ?
F2 B1 O1 . . 111.11(16) ?
F1 B1 N1 . . 109.25(15) ?
F2 B1 N1 . . 106.83(15) ?
O1 B1 N1 . . 110.27(17) ?

loop_
_geom_bond_atom_site_label_1
_geom_bond_atom_site_label_2
_geom_bond_site_symmetry_2
_geom_bond_distance
_geom_bond_publ_flag
F1 B1 . 1.367(3) ?
F2 B1 . 1.381(3) ?
O1 C15 . 1.338(2) ?
O1 B1 . 1.431(3) ?
N1 C9 . 1.339(2) ?
N1 C1 . 1.408(2) ?
N1 B1 . 1.619(2) ?
C1 C2 . 1.395(3) ?
C1 C6 . 1.410(2) ?
C2 C3 . 1.368(2) ?
C2 H2 . 0.9300 ?
C3 C4 . 1.396(3) ?
C3 H3 . 0.9300 ?
C4 C5 . 1.354(3) ?
C4 H4 . 0.9300 ?
C5 C6 . 1.420(3) ?
C5 H5 . 0.9300 ?
C6 C7 . 1.403(3) ?
C7 C8 . 1.360(3) ?
C7 H7 . 0.9300 ?
C8 C9 . 1.414(2) ?
C8 H8 . 0.9300 ?
C9 C10 . 1.468(3) ?
C10 C11 . 1.398(3) ?
C10 C15 . 1.400(3) ?
C11 C12 . 1.374(3) ?
C11 H11 . 0.9300 ?
C12 C13 . 1.384(3) ?
C12 H12 . 0.9300 ?
C13 C14 . 1.369(3) ?
C13 H13 . 0.9300 ?
C14 C15 . 1.394(3) ?
C14 H14 . 0.9300 ?

loop_
_geom_contact_atom_site_label_1
_geom_contact_atom_site_label_2
_geom_contact_distance
_geom_contact_site_symmetry_1
_geom_contact_site_symmetry_2
_geom_contact_publ_flag
Cg1 Cg2 3.638(9) . 2_556 ?
